data_7032609
loop_
_publ_author_name
'Dehury, Niranjan'
'Tripathy, Suman Kumar'
'Sahoo, Anupam'
'Maity, Niladri'
'Patra, Srikanta'

_publ_section_title
;
 Facile tandem Suzuki coupling/transfer hydrogenation reaction with a
 bis-heteroscorpionate Pd-Ru complex.
;
_journal_issue 44
_journal_name_full 'Dalton transactions (Cambridge, England : 2003)'
_journal_page_first 16597
_journal_page_last 16600
_journal_paper_doi 10.1039/c4dt02465f
_journal_volume 43
_journal_year 2014
_chemical_formula_moiety 'C37 H47 Cl3 N9 Pd Ru, Cl O4'
_chemical_formula_sum 'C37 H47 Cl4 N9 O4 Pd Ru'
_chemical_formula_weight 1031.11
_chemical_name_systematic
; 
 ? 
;
_space_group_IT_number 2
_symmetry_cell_setting triclinic
_symmetry_space_group_name_Hall '-P 1'
_symmetry_space_group_name_H-M 'P -1'
_atom_sites_solution_hydrogens geom
_atom_sites_solution_primary direct
_atom_sites_solution_secondary difmap
_audit_creation_method SHELXL-97
_cell_angle_alpha 105.783(3)
_cell_angle_beta 110.076(3)
_cell_angle_gamma 106.101(3)
_cell_formula_units_Z 2
_cell_length_a 12.3219(15)
_cell_length_b 13.7410(17)
_cell_length_c 14.6240(18)
_cell_measurement_reflns_used 6285
_cell_measurement_temperature 120(2)
_cell_measurement_theta_max 27.65
_cell_measurement_theta_min 2.44
_cell_volume 2041.0(4)
_computing_cell_refinement 'Bruker SHELXL'
_computing_data_collection 'Bruker APEX2'
_computing_data_reduction 'Bruker SAINT'
_computing_molecular_graphics 'ortep-3 V2.02 ( Farrugia, 1997)'
_computing_publication_material 'Bruker SHELXTL'
_computing_structure_refinement 'SHELXL-2014 (Sheldrick, 2014)'
_computing_structure_solution 'SHELXS-2014 (Sheldrick, 2014)'
_diffrn_ambient_temperature 120(2)
_diffrn_measured_fraction_theta_full 0.99
_diffrn_measured_fraction_theta_max 0.99
_diffrn_radiation_monochromator graphite
_diffrn_radiation_source 'fine-focus sealed tube'
_diffrn_radiation_type MoK\a
_diffrn_radiation_wavelength 0.71073
_diffrn_reflns_av_R_equivalents 0.0472
_diffrn_reflns_av_sigmaI/netI 0.0388
_diffrn_reflns_limit_h_max 16
_diffrn_reflns_limit_h_min -16
_diffrn_reflns_limit_k_max 17
_diffrn_reflns_limit_k_min -17
_diffrn_reflns_limit_l_max 19
_diffrn_reflns_limit_l_min -19
_diffrn_reflns_number 68878
_diffrn_reflns_theta_full 27.65
_diffrn_reflns_theta_max 27.65
_diffrn_reflns_theta_min 2.44
_exptl_absorpt_coefficient_mu 1.127
_exptl_absorpt_correction_type none
_exptl_crystal_colour Orange
_exptl_crystal_density_diffrn 1.678
_exptl_crystal_density_method 'not measured'
_exptl_crystal_description block
_exptl_crystal_F_000 1044.0
_exptl_crystal_size_max 0.15
_exptl_crystal_size_mid 0.11
_exptl_crystal_size_min 0.08
_refine_diff_density_max 1.612
_refine_diff_density_min -0.550
_refine_diff_density_rms 0.124
_refine_ls_extinction_method none
_refine_ls_goodness_of_fit_ref 0.989
_refine_ls_hydrogen_treatment mixed
_refine_ls_matrix_type full
_refine_ls_number_parameters 516
_refine_ls_number_reflns 8228
_refine_ls_number_restraints 0
_refine_ls_restrained_S_all 0.989
_refine_ls_R_factor_all 0.0676
_refine_ls_R_factor_gt 0.0403
_refine_ls_shift/su_max 0.001
_refine_ls_shift/su_mean 0.000
_refine_ls_structure_factor_coef Fsqd
_refine_ls_weighting_details 'calc w=1/[\s^2^(Fo^2^)+(0.1000P)^2^+0.0000P] where P=(Fo^2^+2Fc^2^)/3'
_refine_ls_weighting_scheme calc
_refine_ls_wR_factor_gt 0.1094
_refine_ls_wR_factor_ref 0.1317
_reflns_number_gt 6285
_reflns_number_total 8228
_reflns_threshold_expression >2sigma(I)
_cod_data_source_file c4dt02465f2.cif
_cod_data_source_block mo_rupd_2_0m
_cod_depositor_comments
;
The following automatic conversions were performed:

'_symmetry_cell_setting' value 'Triclinic' changed to 'triclinic'
according to
/usr/data/users/saulius/crontab/automatic-downloads/rss-feeds/RSC/lib/dictionaries/cif_core.dic
dictionary named 'cif_core.dic' version 2.4.2 from 2011-04-26.

Automatic conversion script
Id: cif_fix_values 2827 2014-09-09 07:05:25Z andrius 

 Adding full bibliography for 7032609.cif.
;
_cod_database_code 7032609

loop_
_symmetry_equiv_pos_as_xyz
'x, y, z'
'-x, -y, -z'

loop_
_atom_site_label
_atom_site_type_symbol
_atom_site_fract_x
_atom_site_fract_y
_atom_site_fract_z
_atom_site_U_iso_or_equiv
_atom_site_adp_type
_atom_site_occupancy
_atom_site_symmetry_multiplicity
_atom_site_calc_flag
_atom_site_refinement_flags
Pd1 Pd 0.83476(3) 0.76178(2) 0.76445(2) 0.01959(11) Uani 1 1 d .
Ru1 Ru 0.15564(3) 0.77358(2) 0.48884(2) 0.01706(11) Uani 1 1 d .
Cl1 Cl 0.16011(9) 0.93403(7) 0.45151(8) 0.0252(2) Uani 1 1 d .
Cl2 Cl 0.82581(11) 0.83786(9) 0.64300(9) 0.0337(3) Uani 1 1 d .
Cl3 Cl 0.85411(10) 0.61627(8) 0.66129(8) 0.0296(2) Uani 1 1 d .
Cl4 Cl 0.32980(9) 0.67851(8) 0.96513(8) 0.0303(2) Uani 1 1 d .
N5 N 0.3334(3) 0.8885(2) 0.6162(2) 0.0191(7) Uani 1 1 d .
O3 O 0.2841(3) 0.7613(3) 0.9928(4) 0.0738(14) Uani 1 1 d .
O1 O 0.4025(3) 0.7056(3) 0.9099(3) 0.0540(10) Uani 1 1 d .
O2 O 0.2247(3) 0.5734(2) 0.8957(3) 0.0415(8) Uani 1 1 d .
O4 O 0.4072(3) 0.6719(3) 1.0595(3) 0.0469(9) Uani 1 1 d .
N9 N 0.8150(3) 0.6876(3) 0.8644(2) 0.0201(7) Uani 1 1 d .
N8 N 0.7212(3) 0.6911(3) 0.8939(2) 0.0189(7) Uani 1 1 d .
N6 N 0.7285(3) 0.8666(2) 0.8933(2) 0.0200(7) Uani 1 1 d .
N7 N 0.8210(3) 0.8906(2) 0.8604(2) 0.0194(7) Uani 1 1 d .
N1 N 0.5378(3) 0.7675(2) 0.6956(2) 0.0182(7) Uani 1 1 d .
N2 N 0.3776(3) 0.7703(2) 0.4328(2) 0.0184(7) Uani 1 1 d .
N3 N 0.2520(3) 0.7510(2) 0.3943(2) 0.0183(7) Uani 1 1 d .
C7 C 0.1259(4) 0.6757(3) 0.5829(3) 0.0216(8) Uani 1 1 d .
C4 C -0.0558(3) 0.6782(3) 0.3963(3) 0.0239(9) Uani 1 1 d .
N4 N 0.4441(3) 0.9023(2) 0.6087(2) 0.0193(7) Uani 1 1 d .
C37 C 0.6462(3) 0.7518(3) 0.8592(3) 0.0194(8) Uani 1 1 d .
H40 H 0.5898 0.7507 0.8947 0.023 Uiso 1 1 calc R
C31 C 0.7243(4) 0.9609(3) 0.9484(3) 0.0239(9) Uani 1 1 d .
C30 C 0.6250(4) 0.9604(4) 0.9841(3) 0.0323(10) Uani 1 1 d .
H3 H 0.5429 0.9320 0.9219 0.048 Uiso 1 1 calc R
H1 H 0.6458 1.0361 1.0309 0.048 Uiso 1 1 calc R
H2 H 0.6209 0.9128 1.0231 0.048 Uiso 1 1 calc R
C32 C 0.8195(4) 1.0472(3) 0.9550(3) 0.0274(9) Uani 1 1 d .
H4 H 0.8416 1.1240 0.9903 0.033 Uiso 1 1 calc R
C33 C 0.8781(3) 1.0001(3) 0.8995(3) 0.0228(8) Uani 1 1 d .
C34 C 0.9850(4) 1.0590(3) 0.8795(4) 0.0308(10) Uani 1 1 d .
H5 H 1.0379 1.0174 0.8785 0.046 Uiso 1 1 calc R
H7 H 1.0364 1.1337 0.9363 0.046 Uiso 1 1 calc R
H6 H 0.9499 1.0640 0.8106 0.046 Uiso 1 1 calc R
C25 C 0.5616(3) 0.6972(3) 0.7382(3) 0.0192(8) Uani 1 1 d .
C21 C 0.4625(3) 0.7239(3) 0.5893(3) 0.0172(8) Uani 1 1 d .
C22 C 0.4066(3) 0.6118(3) 0.5257(3) 0.0205(8) Uani 1 1 d .
H10 H 0.3542 0.5842 0.4513 0.025 Uiso 1 1 calc R
C23 C 0.4294(3) 0.5406(3) 0.5742(3) 0.0214(8) Uani 1 1 d .
H9 H 0.3893 0.4627 0.5335 0.026 Uiso 1 1 calc R
C24 C 0.5101(3) 0.5834(3) 0.6812(3) 0.0210(8) Uani 1 1 d .
H8 H 0.5299 0.5363 0.7150 0.025 Uiso 1 1 calc R
C36 C 0.4613(3) 0.8128(3) 0.5460(3) 0.0199(8) Uani 1 1 d .
H39 H 0.5487 0.8467 0.5537 0.024 Uiso 1 1 calc R
C12 C 0.4119(4) 0.7441(3) 0.3534(3) 0.0236(9) Uani 1 1 d .
C13 C 0.3047(4) 0.7068(3) 0.2602(3) 0.0227(8) Uani 1 1 d .
H35 H 0.2970 0.6809 0.1901 0.027 Uiso 1 1 calc R
C11 C 0.2086(4) 0.7142(3) 0.2881(3) 0.0225(8) Uani 1 1 d .
C8 C 0.0954(3) 0.6039(3) 0.4792(3) 0.0235(9) Uani 1 1 d .
H24 H 0.1359 0.5549 0.4705 0.028 Uiso 1 1 calc R
C10 C 0.2202(4) 0.6771(4) 0.6809(3) 0.0321(10) Uani 1 1 d .
H11 H 0.2709 0.6392 0.6617 0.048 Uiso 1 1 calc R
H13 H 0.1756 0.6391 0.7135 0.048 Uiso 1 1 calc R
H12 H 0.2760 0.7541 0.7316 0.048 Uiso 1 1 calc R
C6 C 0.0629(4) 0.7482(3) 0.5914(3) 0.0237(9) Uani 1 1 d .
H23 H 0.0786 0.7948 0.6600 0.028 Uiso 1 1 calc R
C5 C -0.0208(3) 0.7521(3) 0.5019(3) 0.0236(9) Uani 1 1 d .
H22 H -0.0560 0.8053 0.5109 0.028 Uiso 1 1 calc R
C9 C 0.0049(3) 0.6046(3) 0.3879(3) 0.0221(8) Uani 1 1 d .
H14 H -0.0157 0.5543 0.3192 0.027 Uiso 1 1 calc R
C3 C -0.1613(4) 0.6709(3) 0.2992(3) 0.0275(9) Uani 1 1 d .
H15 H -0.1496 0.6382 0.2352 0.033 Uiso 1 1 calc R
C1 C -0.1669(4) 0.7806(4) 0.3061(4) 0.0389(11) Uani 1 1 d .
H16 H -0.1830 0.8117 0.3663 0.058 Uiso 1 1 calc R
H18 H -0.2353 0.7697 0.2399 0.058 Uiso 1 1 calc R
H17 H -0.0860 0.8319 0.3165 0.058 Uiso 1 1 calc R
C2 C -0.2861(4) 0.5903(3) 0.2868(4) 0.0318(10) Uani 1 1 d .
H20 H -0.2883 0.5154 0.2680 0.048 Uiso 1 1 calc R
H19 H -0.3580 0.5900 0.2304 0.048 Uiso 1 1 calc R
H21 H -0.2913 0.6143 0.3541 0.048 Uiso 1 1 calc R
C17 C 0.5424(4) 0.9990(3) 0.6897(3) 0.0236(9) Uani 1 1 d .
C18 C 0.4911(4) 1.0482(3) 0.7472(3) 0.0258(9) Uani 1 1 d .
H28 H 0.5349 1.1163 0.8086 0.031 Uiso 1 1 calc R
C19 C 0.3620(4) 0.9799(3) 0.6989(3) 0.0236(8) Uani 1 1 d .
C20 C 0.2653(4) 1.0049(3) 0.7293(3) 0.0326(10) Uani 1 1 d .
H27 H 0.1908 0.9892 0.6650 0.049 Uiso 1 1 calc R
H26 H 0.3015 1.0832 0.7775 0.049 Uiso 1 1 calc R
H25 H 0.2403 0.9585 0.7652 0.049 Uiso 1 1 calc R
C16 C 0.6735(4) 1.0312(3) 0.7022(3) 0.0288(9) Uani 1 1 d .
H30 H 0.7303 1.0993 0.7668 0.043 Uiso 1 1 calc R
H31 H 0.6762 1.0439 0.6401 0.043 Uiso 1 1 calc R
H29 H 0.7008 0.9716 0.7081 0.043 Uiso 1 1 calc R
C14 C 0.0778(4) 0.6953(3) 0.2152(3) 0.0242(9) Uani 1 1 d .
H32 H 0.0180 0.6214 0.1985 0.036 Uiso 1 1 calc R
H34 H 0.0760 0.7005 0.1492 0.036 Uiso 1 1 calc R
H33 H 0.0539 0.7516 0.2502 0.036 Uiso 1 1 calc R
C15 C 0.5435(4) 0.7604(4) 0.3734(3) 0.0308(10) Uani 1 1 d .
H36 H 0.5990 0.8397 0.4112 0.046 Uiso 1 1 calc R
H37 H 0.5456 0.7309 0.3053 0.046 Uiso 1 1 calc R
H38 H 0.5728 0.7212 0.4169 0.046 Uiso 1 1 calc R
C26 C 0.7128(3) 0.6321(3) 0.9542(3) 0.0239(9) Uani 1 1 d .
C27 C 0.6179(4) 0.6187(4) 0.9970(3) 0.0328(10) Uani 1 1 d .
H41 H 0.6238 0.5683 1.0329 0.049 Uiso 1 1 calc R
H43 H 0.5325 0.5879 0.9381 0.049 Uiso 1 1 calc R
H42 H 0.6351 0.6911 1.0480 0.049 Uiso 1 1 calc R
C28 C 0.8021(4) 0.5908(3) 0.9626(3) 0.0254(9) Uani 1 1 d .
H44 H 0.8182 0.5451 0.9994 0.031 Uiso 1 1 calc R
C35 C 0.8661(4) 0.6271(3) 0.9077(3) 0.0249(9) Uani 1 1 d .
C29 C 0.9744(4) 0.6060(4) 0.8956(4) 0.0321(10) Uani 1 1 d .
H47 H 0.9420 0.5438 0.8273 0.048 Uiso 1 1 calc R
H46 H 1.0189 0.5878 0.9539 0.048 Uiso 1 1 calc R
H45 H 1.0331 0.6724 0.8978 0.048 Uiso 1 1 calc R

loop_
_atom_site_aniso_label
_atom_site_aniso_U_11
_atom_site_aniso_U_22
_atom_site_aniso_U_33
_atom_site_aniso_U_23
_atom_site_aniso_U_13
_atom_site_aniso_U_12
Pd1 0.01871(18) 0.02094(18) 0.02204(18) 0.00850(14) 0.01264(14) 0.00800(13)
Ru1 0.01860(18) 0.01757(18) 0.01931(18) 0.00885(14) 0.01160(14) 0.00810(13)
Cl1 0.0300(5) 0.0223(5) 0.0303(5) 0.0155(4) 0.0161(4) 0.0122(4)
Cl2 0.0462(6) 0.0433(6) 0.0365(6) 0.0257(5) 0.0311(5) 0.0273(5)
Cl3 0.0331(6) 0.0244(5) 0.0300(6) 0.0050(4) 0.0191(5) 0.0101(4)
Cl4 0.0262(5) 0.0262(5) 0.0374(6) 0.0098(5) 0.0163(5) 0.0100(4)
N5 0.0209(16) 0.0191(16) 0.0178(16) 0.0073(13) 0.0108(13) 0.0067(13)
O3 0.044(2) 0.041(2) 0.095(3) -0.012(2) 0.010(2) 0.0262(18)
O1 0.0326(18) 0.082(3) 0.063(2) 0.054(2) 0.0222(18) 0.0199(18)
O2 0.0431(19) 0.0248(16) 0.0443(19) 0.0053(14) 0.0207(16) 0.0048(14)
O4 0.0443(19) 0.070(2) 0.0349(18) 0.0201(17) 0.0248(16) 0.0282(18)
N9 0.0165(16) 0.0233(17) 0.0228(17) 0.0097(14) 0.0105(14) 0.0088(13)
N8 0.0146(15) 0.0277(17) 0.0193(16) 0.0136(14) 0.0094(13) 0.0092(13)
N6 0.0189(16) 0.0234(17) 0.0194(16) 0.0102(14) 0.0098(14) 0.0082(14)
N7 0.0189(16) 0.0213(17) 0.0217(17) 0.0092(14) 0.0122(14) 0.0090(13)
N1 0.0175(16) 0.0199(16) 0.0209(17) 0.0106(14) 0.0113(14) 0.0072(13)
N2 0.0201(16) 0.0243(17) 0.0164(16) 0.0095(13) 0.0129(14) 0.0093(13)
N3 0.0159(16) 0.0209(16) 0.0199(17) 0.0082(13) 0.0102(13) 0.0074(13)
C7 0.026(2) 0.024(2) 0.027(2) 0.0177(17) 0.0195(18) 0.0109(17)
C4 0.020(2) 0.0180(19) 0.029(2) 0.0080(17) 0.0106(17) 0.0027(16)
N4 0.0177(16) 0.0209(16) 0.0209(17) 0.0073(14) 0.0109(14) 0.0087(13)
C37 0.0144(18) 0.0227(19) 0.021(2) 0.0088(16) 0.0093(16) 0.0065(15)
C31 0.023(2) 0.031(2) 0.020(2) 0.0082(17) 0.0097(17) 0.0149(17)
C30 0.034(2) 0.036(2) 0.032(2) 0.011(2) 0.021(2) 0.017(2)
C32 0.028(2) 0.022(2) 0.028(2) 0.0068(17) 0.0116(18) 0.0094(17)
C33 0.0181(19) 0.021(2) 0.026(2) 0.0100(17) 0.0077(17) 0.0066(16)
C34 0.023(2) 0.028(2) 0.037(2) 0.0143(19) 0.0118(19) 0.0059(18)
C25 0.0127(18) 0.028(2) 0.0180(19) 0.0096(17) 0.0070(15) 0.0089(16)
C21 0.0139(17) 0.023(2) 0.0199(19) 0.0099(16) 0.0113(16) 0.0089(15)
C22 0.0160(18) 0.028(2) 0.0176(19) 0.0068(17) 0.0103(16) 0.0084(16)
C23 0.0175(19) 0.0191(19) 0.026(2) 0.0095(17) 0.0096(17) 0.0046(16)
C24 0.0192(19) 0.027(2) 0.026(2) 0.0174(17) 0.0132(17) 0.0106(16)
C36 0.0164(18) 0.022(2) 0.021(2) 0.0088(16) 0.0094(16) 0.0059(16)
C12 0.031(2) 0.024(2) 0.027(2) 0.0148(18) 0.0188(19) 0.0171(18)
C13 0.029(2) 0.022(2) 0.021(2) 0.0105(16) 0.0142(18) 0.0117(17)
C11 0.026(2) 0.021(2) 0.021(2) 0.0084(16) 0.0136(17) 0.0085(16)
C8 0.022(2) 0.0194(19) 0.036(2) 0.0152(18) 0.0182(18) 0.0079(16)
C10 0.029(2) 0.037(2) 0.042(3) 0.030(2) 0.018(2) 0.013(2)
C6 0.025(2) 0.027(2) 0.030(2) 0.0153(18) 0.0220(19) 0.0109(17)
C5 0.021(2) 0.025(2) 0.035(2) 0.0156(18) 0.0196(18) 0.0102(16)
C9 0.0154(18) 0.0173(19) 0.033(2) 0.0080(17) 0.0144(17) 0.0045(15)
C3 0.019(2) 0.028(2) 0.029(2) 0.0070(18) 0.0090(18) 0.0068(17)
C1 0.028(2) 0.037(3) 0.048(3) 0.022(2) 0.008(2) 0.015(2)
C2 0.021(2) 0.033(2) 0.041(3) 0.015(2) 0.0151(19) 0.0095(18)
C17 0.027(2) 0.0169(19) 0.021(2) 0.0090(16) 0.0061(17) 0.0057(16)
C18 0.034(2) 0.0151(19) 0.020(2) 0.0035(16) 0.0080(18) 0.0073(17)
C19 0.033(2) 0.022(2) 0.023(2) 0.0125(17) 0.0164(18) 0.0139(17)
C20 0.039(2) 0.031(2) 0.030(2) 0.0073(19) 0.022(2) 0.015(2)
C16 0.023(2) 0.021(2) 0.031(2) 0.0097(18) 0.0056(18) 0.0026(17)
C14 0.022(2) 0.027(2) 0.017(2) 0.0078(17) 0.0063(17) 0.0065(17)
C15 0.032(2) 0.047(3) 0.036(2) 0.024(2) 0.027(2) 0.025(2)
C26 0.0164(19) 0.026(2) 0.022(2) 0.0100(17) 0.0056(17) 0.0019(16)
C27 0.027(2) 0.045(3) 0.033(2) 0.024(2) 0.017(2) 0.011(2)
C28 0.022(2) 0.030(2) 0.024(2) 0.0139(18) 0.0079(17) 0.0100(17)
C35 0.021(2) 0.022(2) 0.027(2) 0.0079(17) 0.0076(17) 0.0086(17)
C29 0.027(2) 0.034(2) 0.043(3) 0.019(2) 0.017(2) 0.0190(19)

loop_
_atom_type_symbol
_atom_type_description
_atom_type_scat_dispersion_real
_atom_type_scat_dispersion_imag
_atom_type_scat_source
C C 0.0033 0.0016 'International Tables Vol C Tables 4.2.6.8 and 6.1.1.4'
H H 0.0000 0.0000 'International Tables Vol C Tables 4.2.6.8 and 6.1.1.4'
N N 0.0061 0.0033 'International Tables Vol C Tables 4.2.6.8 and 6.1.1.4'
O O 0.0106 0.0060 'International Tables Vol C Tables 4.2.6.8 and 6.1.1.4'
Cl Cl 0.1484 0.1585 'International Tables Vol C Tables 4.2.6.8 and 6.1.1.4'
Ru Ru -1.2594 0.8363 'International Tables Vol C Tables 4.2.6.8 and 6.1.1.4'
Pd Pd -0.9988 1.0072 'International Tables Vol C Tables 4.2.6.8 and 6.1.1.4'

loop_
_geom_angle_atom_site_label_1
_geom_angle_atom_site_label_2
_geom_angle_atom_site_label_3
_geom_angle
N7 Pd1 N9 86.57(12)
N7 Pd1 Cl2 91.40(9)
N9 Pd1 Cl2 171.61(9)
N7 Pd1 Cl3 178.15(9)
N9 Pd1 Cl3 92.00(9)
Cl2 Pd1 Cl3 90.18(4)
N5 Ru1 N3 86.99(11)
N5 Ru1 C8 115.79(13)
N3 Ru1 C8 95.45(13)
N5 Ru1 C5 121.68(13)
N3 Ru1 C5 150.29(13)
C8 Ru1 C5 79.67(14)
N5 Ru1 C9 153.14(13)
N3 Ru1 C9 91.43(13)
C8 Ru1 C9 37.67(15)
C5 Ru1 C9 66.75(14)
N5 Ru1 C7 91.19(13)
N3 Ru1 C7 123.99(13)
C8 Ru1 C7 37.49(14)
C5 Ru1 C7 67.68(14)
C9 Ru1 C7 67.64(15)
N5 Ru1 C6 95.08(13)
N3 Ru1 C6 161.33(13)
C8 Ru1 C6 66.92(14)
C5 Ru1 C6 36.63(15)
C9 Ru1 C6 78.36(14)
C7 Ru1 C6 37.56(14)
N5 Ru1 C4 159.25(13)
N3 Ru1 C4 113.41(13)
C8 Ru1 C4 67.98(14)
C5 Ru1 C4 37.58(15)
C9 Ru1 C4 37.06(13)
C7 Ru1 C4 80.71(14)
C6 Ru1 C4 66.94(15)
N5 Ru1 Cl1 81.87(9)
N3 Ru1 Cl1 84.97(8)
C8 Ru1 Cl1 162.34(11)
C5 Ru1 Cl1 91.20(10)
C9 Ru1 Cl1 124.73(11)
C7 Ru1 Cl1 149.98(10)
C6 Ru1 Cl1 113.70(10)
C4 Ru1 Cl1 95.60(10)
O3 Cl4 O4 109.5(2)
O3 Cl4 O2 109.6(2)
O4 Cl4 O2 109.8(2)
O3 Cl4 O1 110.1(3)
O4 Cl4 O1 109.7(2)
O2 Cl4 O1 108.3(2)
C19 N5 N4 105.3(3)
C19 N5 Ru1 129.5(3)
N4 N5 Ru1 122.1(2)
C35 N9 N8 106.6(3)
C35 N9 Pd1 136.6(3)
N8 N9 Pd1 116.7(2)
C26 N8 N9 110.4(3)
C26 N8 C37 129.3(3)
N9 N8 C37 120.3(3)
C31 N6 N7 110.5(3)
C31 N6 C37 129.9(3)
N7 N6 C37 119.3(3)
C33 N7 N6 106.5(3)
C33 N7 Pd1 135.6(3)
N6 N7 Pd1 117.8(2)
C25 N1 C21 116.9(3)
C12 N2 N3 112.1(3)
C12 N2 C36 125.4(3)
N3 N2 C36 122.5(3)
C11 N3 N2 104.6(3)
C11 N3 Ru1 130.3(3)
N2 N3 Ru1 125.1(2)
C8 C7 C6 117.4(4)
C8 C7 C10 122.2(4)
C6 C7 C10 120.4(4)
C8 C7 Ru1 70.2(2)
C6 C7 Ru1 71.2(2)
C10 C7 Ru1 129.4(3)
C9 C4 C5 116.4(4)
C9 C4 C3 121.5(3)
C5 C4 C3 121.8(4)
C9 C4 Ru1 70.0(2)
C5 C4 Ru1 69.1(2)
C3 C4 Ru1 136.6(3)
N5 N4 C17 111.0(3)
N5 N4 C36 122.5(3)
C17 N4 C36 124.0(3)
N6 C37 N8 110.3(3)
N6 C37 C25 111.0(3)
N8 C37 C25 111.9(3)
N6 C37 H40 107.8
N8 C37 H40 107.8
C25 C37 H40 107.8
N6 C31 C32 106.6(3)
N6 C31 C30 122.5(4)
C32 C31 C30 130.7(4)
C31 C30 H3 109.5
C31 C30 H1 109.5
H3 C30 H1 109.5
C31 C30 H2 109.5
H3 C30 H2 109.5
H1 C30 H2 109.5
C31 C32 C33 106.8(3)
C31 C32 H4 126.6
C33 C32 H4 126.6
N7 C33 C32 109.5(3)
N7 C33 C34 122.5(3)
C32 C33 C34 128.0(4)
C33 C34 H5 109.5
C33 C34 H7 109.5
H5 C34 H7 109.5
C33 C34 H6 109.5
H5 C34 H6 109.5
H7 C34 H6 109.5
N1 C25 C24 123.9(3)
N1 C25 C37 114.2(3)
C24 C25 C37 121.7(3)
N1 C21 C22 123.4(3)
N1 C21 C36 112.4(3)
C22 C21 C36 123.7(3)
C21 C22 C23 117.8(3)
C21 C22 H10 121.1
C23 C22 H10 121.1
C24 C23 C22 119.7(3)
C24 C23 H9 120.1
C22 C23 H9 120.1
C23 C24 C25 118.0(3)
C23 C24 H8 121.0
C25 C24 H8 121.0
N4 C36 N2 112.4(3)
N4 C36 C21 113.4(3)
N2 C36 C21 114.4(3)
N4 C36 H39 105.2
N2 C36 H39 105.2
C21 C36 H39 105.2
N2 C12 C13 106.0(3)
N2 C12 C15 123.1(4)
C13 C12 C15 130.8(4)
C12 C13 C11 106.7(3)
C12 C13 H35 126.6
C11 C13 H35 126.6
N3 C11 C13 110.6(3)
N3 C11 C14 122.3(3)
C13 C11 C14 126.9(3)
C7 C8 C9 120.6(4)
C7 C8 Ru1 72.3(2)
C9 C8 Ru1 71.9(2)
C7 C8 H24 119.7
C9 C8 H24 119.7
Ru1 C8 H24 128.3
C7 C10 H11 109.5
C7 C10 H13 109.5
H11 C10 H13 109.5
C7 C10 H12 109.5
H11 C10 H12 109.5
H13 C10 H12 109.5
C5 C6 C7 121.6(4)
C5 C6 Ru1 70.7(2)
C7 C6 Ru1 71.2(2)
C5 C6 H23 119.2
C7 C6 H23 119.2
Ru1 C6 H23 131.9
C6 C5 C4 121.9(4)
C6 C5 Ru1 72.6(2)
C4 C5 Ru1 73.3(2)
C6 C5 H22 119.1
C4 C5 H22 119.1
Ru1 C5 H22 127.1
C4 C9 C8 122.0(4)
C4 C9 Ru1 73.0(2)
C8 C9 Ru1 70.4(2)
C4 C9 H14 119.0
C8 C9 H14 119.0
Ru1 C9 H14 130.3
C1 C3 C4 114.1(3)
C1 C3 C2 110.3(3)
C4 C3 C2 106.5(3)
C1 C3 H15 108.6
C4 C3 H15 108.6
C2 C3 H15 108.6
C3 C1 H16 109.5
C3 C1 H18 109.5
H16 C1 H18 109.5
C3 C1 H17 109.5
H16 C1 H17 109.5
H18 C1 H17 109.5
C3 C2 H20 109.5
C3 C2 H19 109.5
H20 C2 H19 109.5
C3 C2 H21 109.5
H20 C2 H21 109.5
H19 C2 H21 109.5
C18 C17 N4 106.1(3)
C18 C17 C16 132.1(4)
N4 C17 C16 121.7(3)
C17 C18 C19 107.2(3)
C17 C18 H28 126.4
C19 C18 H28 126.4
N5 C19 C18 110.3(4)
N5 C19 C20 123.4(4)
C18 C19 C20 126.2(4)
C19 C20 H27 109.5
C19 C20 H26 109.5
H27 C20 H26 109.5
C19 C20 H25 109.5
H27 C20 H25 109.5
H26 C20 H25 109.5
C17 C16 H30 109.5
C17 C16 H31 109.5
H30 C16 H31 109.5
C17 C16 H29 109.5
H30 C16 H29 109.5
H31 C16 H29 109.5
C11 C14 H32 109.5
C11 C14 H34 109.5
H32 C14 H34 109.5
C11 C14 H33 109.5
H32 C14 H33 109.5
H34 C14 H33 109.5
C12 C15 H36 109.5
C12 C15 H37 109.5
H36 C15 H37 109.5
C12 C15 H38 109.5
H36 C15 H38 109.5
H37 C15 H38 109.5
C28 C26 N8 106.3(3)
C28 C26 C27 130.5(4)
N8 C26 C27 123.2(4)
C26 C27 H41 109.5
C26 C27 H43 109.5
H41 C27 H43 109.5
C26 C27 H42 109.5
H41 C27 H42 109.5
H43 C27 H42 109.5
C26 C28 C35 108.1(4)
C26 C28 H44 126.0
C35 C28 H44 126.0
N9 C35 C28 108.6(3)
N9 C35 C29 122.9(4)
C28 C35 C29 128.5(4)
C35 C29 H47 109.5
C35 C29 H46 109.5
H47 C29 H46 109.5
C35 C29 H45 109.5
H47 C29 H45 109.5
H46 C29 H45 109.5

loop_
_geom_bond_atom_site_label_1
_geom_bond_atom_site_label_2
_geom_bond_distance
Pd1 N7 2.027(3)
Pd1 N9 2.038(3)
Pd1 Cl2 2.2801(11)
Pd1 Cl3 2.2805(10)
Ru1 N5 2.107(3)
Ru1 N3 2.125(3)
Ru1 C8 2.190(4)
Ru1 C5 2.194(4)
Ru1 C9 2.209(4)
Ru1 C7 2.217(4)
Ru1 C6 2.218(4)
Ru1 C4 2.249(4)
Ru1 Cl1 2.4020(10)
Cl4 O3 1.426(3)
Cl4 O4 1.427(3)
Cl4 O2 1.434(3)
Cl4 O1 1.439(4)
N5 C19 1.342(5)
N5 N4 1.371(4)
N9 C35 1.338(5)
N9 N8 1.372(4)
N8 C26 1.361(5)
N8 C37 1.463(5)
N6 C31 1.353(5)
N6 N7 1.376(4)
N6 C37 1.451(5)
N7 C33 1.324(5)
N1 C25 1.329(5)
N1 C21 1.354(5)
N2 C12 1.361(5)
N2 N3 1.370(4)
N2 C36 1.453(5)
N3 C11 1.343(5)
C7 C8 1.416(6)
C7 C6 1.428(5)
C7 C10 1.494(6)
C4 C9 1.417(5)
C4 C5 1.432(6)
C4 C3 1.515(6)
N4 C17 1.379(5)
N4 C36 1.436(5)
C37 C25 1.536(5)
C37 H40 1.0000
C31 C32 1.371(6)
C31 C30 1.484(5)
C30 H3 0.9800
C30 H1 0.9800
C30 H2 0.9800
C32 C33 1.404(6)
C32 H4 0.9500
C33 C34 1.510(5)
C34 H5 0.9800
C34 H7 0.9800
C34 H6 0.9800
C25 C24 1.386(5)
C21 C22 1.380(5)
C21 C36 1.522(5)
C22 C23 1.389(5)
C22 H10 0.9500
C23 C24 1.375(5)
C23 H9 0.9500
C24 H8 0.9500
C36 H39 1.0000
C12 C13 1.369(6)
C12 C15 1.484(5)
C13 C11 1.399(5)
C13 H35 0.9500
C11 C14 1.496(5)
C8 C9 1.420(6)
C8 H24 0.9500
C10 H11 0.9800
C10 H13 0.9800
C10 H12 0.9800
C6 C5 1.386(6)
C6 H23 0.9500
C5 H22 0.9500
C9 H14 0.9500
C3 C1 1.507(6)
C3 C2 1.542(5)
C3 H15 1.0000
C1 H16 0.9800
C1 H18 0.9800
C1 H17 0.9800
C2 H20 0.9800
C2 H19 0.9800
C2 H21 0.9800
C17 C18 1.362(6)
C17 C16 1.482(6)
C18 C19 1.397(6)
C18 H28 0.9500
C19 C20 1.497(5)
C20 H27 0.9800
C20 H26 0.9800
C20 H25 0.9800
C16 H30 0.9800
C16 H31 0.9800
C16 H29 0.9800
C14 H32 0.9800
C14 H34 0.9800
C14 H33 0.9800
C15 H36 0.9800
C15 H37 0.9800
C15 H38 0.9800
C26 C28 1.356(6)
C26 C27 1.496(5)
C27 H41 0.9800
C27 H43 0.9800
C27 H42 0.9800
C28 C35 1.397(5)
C28 H44 0.9500
C35 C29 1.498(5)
C29 H47 0.9800
C29 H46 0.9800
C29 H45 0.9800

loop_
_geom_hbond_atom_site_label_D
_geom_hbond_atom_site_label_H
_geom_hbond_atom_site_label_A
_geom_hbond_distance_DH
_geom_hbond_distance_HA
_geom_hbond_distance_DA
_geom_hbond_angle_DHA
_geom_hbond_site_symmetry_A
C9 H14 Cl3 0.95 3.48 3.918(4) 110.8 2_666

loop_
_geom_torsion_atom_site_label_1
_geom_torsion_atom_site_label_2
_geom_torsion_atom_site_label_3
_geom_torsion_atom_site_label_4
_geom_torsion
N3 Ru1 N5 C19 148.6(3)
C8 Ru1 N5 C19 -116.8(3)
C5 Ru1 N5 C19 -23.1(4)
C9 Ru1 N5 C19 -124.2(4)
C7 Ru1 N5 C19 -87.4(3)
C6 Ru1 N5 C19 -50.0(3)
C4 Ru1 N5 C19 -21.1(6)
Cl1 Ru1 N5 C19 63.3(3)
N3 Ru1 N5 N4 -8.4(3)
C8 Ru1 N5 N4 86.2(3)
C5 Ru1 N5 N4 179.9(2)
C9 Ru1 N5 N4 78.8(4)
C7 Ru1 N5 N4 115.6(3)
C6 Ru1 N5 N4 153.0(3)
C4 Ru1 N5 N4 -178.1(3)
Cl1 Ru1 N5 N4 -93.8(2)
N7 Pd1 N9 C35 -139.4(4)
Cl2 Pd1 N9 C35 144.4(5)
Cl3 Pd1 N9 C35 39.4(4)
N7 Pd1 N9 N8 45.6(2)
Cl2 Pd1 N9 N8 -30.6(8)
Cl3 Pd1 N9 N8 -135.6(2)
C35 N9 N8 C26 -0.7(4)
Pd1 N9 N8 C26 175.8(2)
C35 N9 N8 C37 179.9(3)
Pd1 N9 N8 C37 -3.7(4)
C31 N6 N7 C33 2.9(4)
C37 N6 N7 C33 177.9(3)
C31 N6 N7 Pd1 -174.5(2)
C37 N6 N7 Pd1 0.5(4)
N9 Pd1 N7 C33 139.2(4)
Cl2 Pd1 N7 C33 -48.9(4)
Cl3 Pd1 N7 C33 99(3)
N9 Pd1 N7 N6 -44.4(2)
Cl2 Pd1 N7 N6 127.5(2)
Cl3 Pd1 N7 N6 -84(3)
C12 N2 N3 C11 -1.4(4)
C36 N2 N3 C11 179.3(3)
C12 N2 N3 Ru1 177.3(2)
C36 N2 N3 Ru1 -2.0(4)
N5 Ru1 N3 C11 -157.0(3)
C8 Ru1 N3 C11 87.4(3)
C5 Ru1 N3 C11 8.7(5)
C9 Ru1 N3 C11 49.8(3)
C7 Ru1 N3 C11 113.6(3)
C6 Ru1 N3 C11 106.0(5)
C4 Ru1 N3 C11 19.0(4)
Cl1 Ru1 N3 C11 -74.9(3)
N5 Ru1 N3 N2 24.7(3)
C8 Ru1 N3 N2 -91.0(3)
C5 Ru1 N3 N2 -169.6(3)
C9 Ru1 N3 N2 -128.5(3)
C7 Ru1 N3 N2 -64.7(3)
C6 Ru1 N3 N2 -72.3(5)
C4 Ru1 N3 N2 -159.3(3)
Cl1 Ru1 N3 N2 106.8(3)
N5 Ru1 C7 C8 -133.5(2)
N3 Ru1 C7 C8 -46.3(3)
C5 Ru1 C7 C8 102.5(2)
C9 Ru1 C7 C8 29.5(2)
C6 Ru1 C7 C8 129.7(3)
C4 Ru1 C7 C8 65.7(2)
Cl1 Ru1 C7 C8 150.82(19)
N5 Ru1 C7 C6 96.8(2)
N3 Ru1 C7 C6 -176.0(2)
C8 Ru1 C7 C6 -129.7(3)
C5 Ru1 C7 C6 -27.2(2)
C9 Ru1 C7 C6 -100.2(2)
C4 Ru1 C7 C6 -64.0(2)
Cl1 Ru1 C7 C6 21.1(4)
N5 Ru1 C7 C10 -17.5(4)
N3 Ru1 C7 C10 69.6(4)
C8 Ru1 C7 C10 115.9(5)
C5 Ru1 C7 C10 -141.6(4)
C9 Ru1 C7 C10 145.5(4)
C6 Ru1 C7 C10 -114.3(5)
C4 Ru1 C7 C10 -178.3(4)
Cl1 Ru1 C7 C10 -93.2(4)
N5 Ru1 C4 C9 -133.1(3)
N3 Ru1 C4 C9 58.1(3)
C8 Ru1 C4 C9 -28.2(2)
C5 Ru1 C4 C9 -130.3(3)
C7 Ru1 C4 C9 -65.0(2)
C6 Ru1 C4 C9 -101.5(3)
Cl1 Ru1 C4 C9 145.1(2)
N5 Ru1 C4 C5 -2.9(5)
N3 Ru1 C4 C5 -171.6(2)
C8 Ru1 C4 C5 102.0(2)
C9 Ru1 C4 C5 130.3(3)
C7 Ru1 C4 C5 65.3(2)
C6 Ru1 C4 C5 28.7(2)
Cl1 Ru1 C4 C5 -84.7(2)
N5 Ru1 C4 C3 111.8(5)
N3 Ru1 C4 C3 -57.0(4)
C8 Ru1 C4 C3 -143.4(4)
C5 Ru1 C4 C3 114.6(5)
C9 Ru1 C4 C3 -115.1(5)
C7 Ru1 C4 C3 179.9(4)
C6 Ru1 C4 C3 143.3(4)
Cl1 Ru1 C4 C3 29.9(4)
C19 N5 N4 C17 3.0(4)
Ru1 N5 N4 C17 164.9(2)
C19 N5 N4 C36 165.7(3)
Ru1 N5 N4 C36 -32.5(4)
C31 N6 C37 N8 -127.4(4)
N7 N6 C37 N8 58.7(4)
C31 N6 C37 C25 108.0(4)
N7 N6 C37 C25 -66.0(4)
C26 N8 C37 N6 123.8(4)
N9 N8 C37 N6 -56.9(4)
C26 N8 C37 C25 -112.1(4)
N9 N8 C37 C25 67.2(4)
N7 N6 C31 C32 -2.6(4)
C37 N6 C31 C32 -176.9(4)
N7 N6 C31 C30 173.5(3)
C37 N6 C31 C30 -0.9(6)
N6 C31 C32 C33 1.3(4)
C30 C31 C32 C33 -174.3(4)
N6 N7 C33 C32 -1.9(4)
Pd1 N7 C33 C32 174.7(3)
N6 N7 C33 C34 -179.2(3)
Pd1 N7 C33 C34 -2.6(6)
C31 C32 C33 N7 0.4(5)
C31 C32 C33 C34 177.5(4)
C21 N1 C25 C24 -2.8(5)
C21 N1 C25 C37 -179.2(3)
N6 C37 C25 N1 -27.1(4)
N8 C37 C25 N1 -150.8(3)
N6 C37 C25 C24 156.3(3)
N8 C37 C25 C24 32.6(5)
C25 N1 C21 C22 2.8(5)
C25 N1 C21 C36 -169.4(3)
N1 C21 C22 C23 0.0(5)
C36 C21 C22 C23 171.3(3)
C21 C22 C23 C24 -2.9(5)
C22 C23 C24 C25 2.9(5)
N1 C25 C24 C23 0.0(6)
C37 C25 C24 C23 176.2(3)
N5 N4 C36 N2 64.6(4)
C17 N4 C36 N2 -135.0(3)
N5 N4 C36 C21 -67.1(4)
C17 N4 C36 C21 93.2(4)
C12 N2 C36 N4 136.6(4)
N3 N2 C36 N4 -44.1(4)
C12 N2 C36 C21 -92.2(4)
N3 N2 C36 C21 87.1(4)
N1 C21 C36 N4 -46.9(4)
C22 C21 C36 N4 141.0(3)
N1 C21 C36 N2 -177.6(3)
C22 C21 C36 N2 10.3(5)
N3 N2 C12 C13 0.2(4)
C36 N2 C12 C13 179.5(3)
N3 N2 C12 C15 178.0(3)
C36 N2 C12 C15 -2.6(6)
N2 C12 C13 C11 1.1(4)
C15 C12 C13 C11 -176.6(4)
N2 N3 C11 C13 2.0(4)
Ru1 N3 C11 C13 -176.6(2)
N2 N3 C11 C14 -172.8(3)
Ru1 N3 C11 C14 8.6(5)
C12 C13 C11 N3 -2.0(4)
C12 C13 C11 C14 172.5(4)
C6 C7 C8 C9 -0.3(5)
C10 C7 C8 C9 179.8(3)
Ru1 C7 C8 C9 -55.5(3)
C6 C7 C8 Ru1 55.1(3)
C10 C7 C8 Ru1 -124.8(4)
N5 Ru1 C8 C7 53.7(3)
N3 Ru1 C8 C7 143.0(2)
C5 Ru1 C8 C7 -66.6(2)
C9 Ru1 C8 C7 -131.8(3)
C6 Ru1 C8 C7 -30.6(2)
C4 Ru1 C8 C7 -104.0(2)
Cl1 Ru1 C8 C7 -126.5(3)
N5 Ru1 C8 C9 -174.5(2)
N3 Ru1 C8 C9 -85.3(2)
C5 Ru1 C8 C9 65.1(2)
C7 Ru1 C8 C9 131.8(3)
C6 Ru1 C8 C9 101.1(2)
C4 Ru1 C8 C9 27.8(2)
Cl1 Ru1 C8 C9 5.3(5)
C8 C7 C6 C5 -2.8(5)
C10 C7 C6 C5 177.1(4)
Ru1 C7 C6 C5 51.8(3)
C8 C7 C6 Ru1 -54.6(3)
C10 C7 C6 Ru1 125.3(3)
N5 Ru1 C6 C5 139.8(2)
N3 Ru1 C6 C5 -124.5(4)
C8 Ru1 C6 C5 -104.3(3)
C9 Ru1 C6 C5 -66.5(2)
C7 Ru1 C6 C5 -134.8(3)
C4 Ru1 C6 C5 -29.4(2)
Cl1 Ru1 C6 C5 56.5(2)
N5 Ru1 C6 C7 -85.3(2)
N3 Ru1 C6 C7 10.3(5)
C8 Ru1 C6 C7 30.6(2)
C5 Ru1 C6 C7 134.8(3)
C9 Ru1 C6 C7 68.3(2)
C4 Ru1 C6 C7 105.4(3)
Cl1 Ru1 C6 C7 -168.66(19)
C7 C6 C5 C4 4.7(6)
Ru1 C6 C5 C4 56.7(3)
C7 C6 C5 Ru1 -52.0(3)
C9 C4 C5 C6 -3.2(5)
C3 C4 C5 C6 170.8(3)
Ru1 C4 C5 C6 -56.4(3)
C9 C4 C5 Ru1 53.2(3)
C3 C4 C5 Ru1 -132.8(3)
N5 Ru1 C5 C6 -49.0(3)
N3 Ru1 C5 C6 147.8(3)
C8 Ru1 C5 C6 65.0(2)
C9 Ru1 C5 C6 102.1(3)
C7 Ru1 C5 C6 27.9(2)
C4 Ru1 C5 C6 132.2(3)
Cl1 Ru1 C5 C6 -130.2(2)
N5 Ru1 C5 C4 178.8(2)
N3 Ru1 C5 C4 15.7(4)
C8 Ru1 C5 C4 -67.2(2)
C9 Ru1 C5 C4 -30.0(2)
C7 Ru1 C5 C4 -104.3(2)
C6 Ru1 C5 C4 -132.2(3)
Cl1 Ru1 C5 C4 97.6(2)
C5 C4 C9 C8 0.0(5)
C3 C4 C9 C8 -174.0(3)
Ru1 C4 C9 C8 52.8(3)
C5 C4 C9 Ru1 -52.8(3)
C3 C4 C9 Ru1 133.2(3)
C7 C8 C9 C4 1.7(5)
Ru1 C8 C9 C4 -54.0(3)
C7 C8 C9 Ru1 55.7(3)
N5 Ru1 C9 C4 145.1(3)
N3 Ru1 C9 C4 -128.8(2)
C8 Ru1 C9 C4 134.2(3)
C5 Ru1 C9 C4 30.4(2)
C7 Ru1 C9 C4 104.8(3)
C6 Ru1 C9 C4 67.0(2)
Cl1 Ru1 C9 C4 -43.9(3)
N5 Ru1 C9 C8 10.9(4)
N3 Ru1 C9 C8 97.1(2)
C5 Ru1 C9 C8 -103.7(2)
C7 Ru1 C9 C8 -29.4(2)
C6 Ru1 C9 C8 -67.2(2)
C4 Ru1 C9 C8 -134.2(3)
Cl1 Ru1 C9 C8 -178.05(18)
C9 C4 C3 C1 -148.4(4)
C5 C4 C3 C1 37.9(5)
Ru1 C4 C3 C1 -54.7(6)
C9 C4 C3 C2 89.7(4)
C5 C4 C3 C2 -84.1(4)
Ru1 C4 C3 C2 -176.6(3)
N5 N4 C17 C18 -1.7(4)
C36 N4 C17 C18 -164.0(3)
N5 N4 C17 C16 177.6(3)
C36 N4 C17 C16 15.3(6)
N4 C17 C18 C19 -0.3(4)
C16 C17 C18 C19 -179.5(4)
N4 N5 C19 C18 -3.2(4)
Ru1 N5 C19 C18 -163.1(3)
N4 N5 C19 C20 173.9(3)
Ru1 N5 C19 C20 14.0(5)
C17 C18 C19 N5 2.2(4)
C17 C18 C19 C20 -174.8(4)
N9 N8 C26 C28 -0.2(4)
C37 N8 C26 C28 179.2(3)
N9 N8 C26 C27 -178.9(3)
C37 N8 C26 C27 0.4(6)
N8 C26 C28 C35 0.9(4)
C27 C26 C28 C35 179.6(4)
N8 N9 C35 C28 1.2(4)
Pd1 N9 C35 C28 -174.1(3)
N8 N9 C35 C29 -178.7(3)
Pd1 N9 C35 C29 6.0(6)
C26 C28 C35 N9 -1.3(5)
C26 C28 C35 C29 178.5(4)
